data_1561646
loop_
_publ_author_name
'Ma, Ning'
'Guo, Wei-Ying'
'Song, Hui-Hua'
'Yu, Hai-Tao'

_publ_section_title
;
 Diverse Cd(II) compounds based on N-benzoyl-L-glutamic acid and N-donor
 ligands: Structures and photoluminescent properties
;
_journal_name_full 'Journal of Solid State Chemistry'
_journal_page_first 381
_journal_page_last 389
_journal_paper_doi 10.1016/j.jssc.2015.11.010
_journal_volume 233
_journal_year 2016
_chemical_formula_moiety 'C24 H19 Cd N3 O5, H2 O'
_chemical_formula_sum 'C24 H21 Cd N3 O6'
_chemical_formula_weight 559.84
_space_group_IT_number 2
_space_group_name_Hall '-P 1'
_space_group_name_H-M_alt 'P -1'
_symmetry_cell_setting triclinic
_symmetry_space_group_name_Hall '-P 1'
_symmetry_space_group_name_H-M 'P -1'
_atom_sites_solution_hydrogens geom
_atom_sites_solution_primary direct
_atom_sites_solution_secondary difmap
_audit_creation_method SHELXL-97
_cell_angle_alpha 66.574(6)
_cell_angle_beta 78.904(5)
_cell_angle_gamma 82.747(5)
_cell_formula_units_Z 2
_cell_length_a 10.2121(5)
_cell_length_b 10.8045(7)
_cell_length_c 10.8685(7)
_cell_measurement_reflns_used 3691
_cell_measurement_temperature 99.97(16)
_cell_measurement_theta_max 28.5240
_cell_measurement_theta_min 3.3650
_cell_volume 1078.13(12)
_computing_cell_refinement
;
CrysAlisPro, Agilent Technologies,
Version 1.171.36.32 (release 02-08-2013 CrysAlis171 .NET)
(compiled Aug  2 2013,16:46:58)
;
_computing_data_collection
;
CrysAlisPro, Agilent Technologies,
Version 1.171.36.32 (release 02-08-2013 CrysAlis171 .NET)
(compiled Aug  2 2013,16:46:58)
;
_computing_data_reduction
;
CrysAlisPro, Agilent Technologies,
Version 1.171.36.32 (release 02-08-2013 CrysAlis171 .NET)
(compiled Aug  2 2013,16:46:58)
;
_computing_molecular_graphics 'Bruker SHELXTL'
_computing_publication_material 'Bruker SHELXTL'
_computing_structure_refinement 'SHELXL-97 (Sheldrick, 1997)'
_computing_structure_solution 'SHELXS-97 (Sheldrick, 1990)'
_diffrn_ambient_temperature 99.97(16)
_diffrn_detector_area_resol_mean 16.0793
_diffrn_measured_fraction_theta_full 0.998
_diffrn_measured_fraction_theta_max 0.998
_diffrn_measurement_device_type 'SuperNova, Dual, Cu at zero, Eos'
_diffrn_measurement_method '\w scans'
_diffrn_radiation_monochromator mirror
_diffrn_radiation_source 'SuperNova (Mo) X-ray Source'
_diffrn_radiation_type 'Mo K\a'
_diffrn_radiation_wavelength 0.7107
_diffrn_reflns_av_R_equivalents 0.0325
_diffrn_reflns_av_sigmaI/netI 0.0655
_diffrn_reflns_limit_h_max 12
_diffrn_reflns_limit_h_min -11
_diffrn_reflns_limit_k_max 13
_diffrn_reflns_limit_k_min -12
_diffrn_reflns_limit_l_max 13
_diffrn_reflns_limit_l_min -13
_diffrn_reflns_number 7035
_diffrn_reflns_theta_full 25.68
_diffrn_reflns_theta_max 25.68
_diffrn_reflns_theta_min 2.97
_diffrn_standards_decay_% none
_diffrn_standards_interval_count 1.0000
_diffrn_standards_interval_time 1.2900
_diffrn_standards_number 7951
_exptl_absorpt_coefficient_mu 1.062
_exptl_absorpt_correction_T_max 1.00000
_exptl_absorpt_correction_T_min 0.78877
_exptl_absorpt_correction_type multi-scan
_exptl_absorpt_process_details
;
CrysAlisPro, Agilent Technologies,
Version 1.171.36.32 (release 02-08-2013 CrysAlis171 .NET)
(compiled Aug  2 2013,16:46:58)
Empirical absorption correction using spherical harmonics,
 implemented in SCALE3 ABSPACK scaling algorithm.
;
_exptl_crystal_colour 'clear light colourless'
_exptl_crystal_density_diffrn 1.725
_exptl_crystal_density_method 'not measured'
_exptl_crystal_description prism
_exptl_crystal_F_000 564
_exptl_crystal_size_max 0.2600
_exptl_crystal_size_mid 0.0900
_exptl_crystal_size_min 0.0300
_refine_diff_density_max 0.772
_refine_diff_density_min -0.480
_refine_diff_density_rms 0.108
_refine_ls_extinction_method none
_refine_ls_goodness_of_fit_ref 1.062
_refine_ls_hydrogen_treatment mixed
_refine_ls_matrix_type full
_refine_ls_number_parameters 323
_refine_ls_number_reflns 4088
_refine_ls_number_restraints 0
_refine_ls_restrained_S_all 1.062
_refine_ls_R_factor_all 0.0422
_refine_ls_R_factor_gt 0.0342
_refine_ls_shift/su_max 0.001
_refine_ls_shift/su_mean 0.000
_refine_ls_structure_factor_coef Fsqd
_refine_ls_weighting_details 'calc w=1/[\s^2^(Fo^2^)+(0.0155P)^2^+0.0029P] where P=(Fo^2^+2Fc^2^)/3'
_refine_ls_weighting_scheme calc
_refine_ls_wR_factor_gt 0.0588
_refine_ls_wR_factor_ref 0.0651
_reflns_number_gt 3566
_reflns_number_total 4088
_reflns_threshold_expression >2sigma(I)
_cod_data_source_file JSSC-2016-233-381.cif
_cod_data_source_block exp_136
_cod_original_cell_volume 1078.13(11)
_cod_original_sg_symbol_Hall -P1
_cod_database_code 1561646

loop_
_symmetry_equiv_pos_as_xyz
'x, y, z'
'-x, -y, -z'

loop_
_atom_site_label
_atom_site_type_symbol
_atom_site_fract_x
_atom_site_fract_y
_atom_site_fract_z
_atom_site_U_iso_or_equiv
_atom_site_adp_type
_atom_site_occupancy
_atom_site_symmetry_multiplicity
_atom_site_calc_flag
_atom_site_refinement_flags
_atom_site_disorder_assembly
_atom_site_disorder_group
C20 C 0.2194(3) 1.2209(4) -0.2330(3) 0.0190(8) Uani 1 1 d . . .
H20 H 0.2403 1.2734 -0.3251 0.023 Uiso 1 1 calc R . .
O4 O 0.7837(2) 0.7968(2) 0.5973(2) 0.0197(6) Uani 1 1 d . . .
O3 O 0.6394(2) 0.9198(2) 0.6894(2) 0.0181(5) Uani 1 1 d . . .
C12 C 0.6642(3) 0.8381(3) 0.6322(3) 0.0150(8) Uani 1 1 d . . .
C11 C 0.5537(3) 0.7797(3) 0.6000(4) 0.0175(8) Uani 1 1 d . . .
H11A H 0.5532 0.6839 0.6558 0.021 Uiso 1 1 calc R . .
H11B H 0.5759 0.7888 0.5060 0.021 Uiso 1 1 calc R . .
Cd1 Cd 0.09674(2) 1.09812(2) 0.32482(2) 0.01141(8) Uani 1 1 d . . .
N3 N 0.3529(2) 0.7857(3) 0.4404(3) 0.0125(6) Uani 1 1 d . . .
H3A H 0.3776 0.8611 0.3771 0.015 Uiso 1 1 calc R . .
O1 O 0.10055(19) 0.8857(2) 0.5077(2) 0.0150(5) Uani 1 1 d . . .
N1 N 0.1245(2) 0.9847(3) 0.1818(3) 0.0114(6) Uani 1 1 d . . .
O2 O 0.1238(2) 0.8232(2) 0.7222(2) 0.0170(5) Uani 1 1 d . . .
C24 C 0.1554(3) 1.3902(3) 0.0600(3) 0.0160(8) Uani 1 1 d . . .
H24 H 0.1426 1.4268 0.1261 0.019 Uiso 1 1 calc R . .
N2 N 0.1486(2) 1.2576(3) 0.1001(3) 0.0126(6) Uani 1 1 d . . .
O5 O 0.3149(3) 0.5682(3) 0.4958(3) 0.0398(8) Uani 1 1 d . . .
C9 C 0.3130(3) 0.7784(3) 0.5786(3) 0.0115(7) Uani 1 1 d . . .
H9 H 0.3146 0.6822 0.6373 0.014 Uiso 1 1 calc R . .
C17 C 0.1577(3) 1.0600(3) 0.0468(3) 0.0100(7) Uani 1 1 d . . .
C4 C 0.5017(3) 0.8141(4) 0.0346(3) 0.0173(8) Uani 1 1 d . . .
H4 H 0.5438 0.8895 -0.0308 0.021 Uiso 1 1 calc R . .
C18 C 0.1689(3) 1.2040(3) 0.0036(3) 0.0116(7) Uani 1 1 d . . .
C10 C 0.4129(3) 0.8415(3) 0.6208(3) 0.0130(7) Uani 1 1 d . . .
H10A H 0.4119 0.9380 0.5678 0.016 Uiso 1 1 calc R . .
H10B H 0.3865 0.8279 0.7157 0.016 Uiso 1 1 calc R . .
C19 C 0.1977(3) 1.2836(3) -0.1357(3) 0.0153(8) Uani 1 1 d . . .
C8 C 0.1694(3) 0.8344(3) 0.6034(3) 0.0131(7) Uani 1 1 d . . .
C22 C 0.2019(3) 1.4234(4) -0.1747(4) 0.0199(8) Uani 1 1 d . . .
H22 H 0.2187 1.4793 -0.2662 0.024 Uiso 1 1 calc R . .
C13 C 0.1075(3) 0.8542(3) 0.2207(3) 0.0147(8) Uani 1 1 d . . .
H13 H 0.0849 0.8031 0.3128 0.018 Uiso 1 1 calc R . .
C5 C 0.4616(3) 0.8073(3) 0.1661(3) 0.0157(8) Uani 1 1 d . . .
H5 H 0.4760 0.8784 0.1887 0.019 Uiso 1 1 calc R . .
C21 C 0.2097(3) 1.0869(4) -0.1920(3) 0.0185(8) Uani 1 1 d . . .
H21 H 0.2247 1.0482 -0.2566 0.022 Uiso 1 1 calc R . .
C6 C 0.3994(3) 0.6936(3) 0.2649(3) 0.0133(7) Uani 1 1 d . . .
C3 C 0.4795(3) 0.7099(4) 0.0002(4) 0.0196(8) Uani 1 1 d . . .
H3 H 0.5064 0.7154 -0.0885 0.024 Uiso 1 1 calc R . .
C16 C 0.1770(3) 1.0027(3) -0.0521(3) 0.0134(7) Uani 1 1 d . . .
C15 C 0.1583(3) 0.8633(3) -0.0058(4) 0.0169(8) Uani 1 1 d . . .
H15 H 0.1706 0.8216 -0.0677 0.020 Uiso 1 1 calc R . .
C1 C 0.3770(3) 0.5896(3) 0.2286(4) 0.0187(8) Uani 1 1 d . . .
H1 H 0.3343 0.5142 0.2934 0.022 Uiso 1 1 calc R . .
C23 C 0.1809(3) 1.4777(3) -0.0763(3) 0.0182(8) Uani 1 1 d . . .
H23 H 0.1837 1.5702 -0.1002 0.022 Uiso 1 1 calc R . .
C2 C 0.4175(3) 0.5967(4) 0.0970(4) 0.0229(9) Uani 1 1 d . . .
H2 H 0.4031 0.5260 0.0737 0.028 Uiso 1 1 calc R . .
C14 C 0.1221(3) 0.7893(4) 0.1292(4) 0.0183(8) Uani 1 1 d . . .
H14 H 0.1075 0.6978 0.1600 0.022 Uiso 1 1 calc R . .
C7 C 0.3520(3) 0.6776(4) 0.4096(4) 0.0182(8) Uani 1 1 d . . .
O6 O 0.9388(7) 0.5505(7) 0.6476(6) 0.0410(17) Uani 0.50 1 d P . .
H6A H 0.9053 0.6265 0.5992 0.049 Uiso 0.50 1 d PR . .
H6B H 0.9916 0.5794 0.5588 0.049 Uiso 0.50 1 d PR . .
O6' O 0.9134(10) 0.5476(8) 0.5544(11) 0.075(3) Uani 0.50 1 d P . .
H6D H 0.875(11) 0.603(12) 0.563(14) 0.090 Uiso 0.50 1 d P . .
H6C H 1.024(10) 0.546(11) 0.602(11) 0.090 Uiso 0.50 1 d P . .

loop_
_atom_site_aniso_label
_atom_site_aniso_U_11
_atom_site_aniso_U_22
_atom_site_aniso_U_33
_atom_site_aniso_U_23
_atom_site_aniso_U_13
_atom_site_aniso_U_12
C20 0.0152(18) 0.029(2) 0.0120(19) -0.0073(17) 0.0025(15) -0.0056(15)
O4 0.0083(11) 0.0315(15) 0.0241(15) -0.0161(12) -0.0013(10) -0.0019(10)
O3 0.0215(13) 0.0152(13) 0.0177(14) -0.0052(11) -0.0049(10) -0.0022(10)
C12 0.0160(18) 0.0150(19) 0.0102(19) 0.0007(16) -0.0051(14) -0.0016(14)
C11 0.0123(17) 0.0143(19) 0.032(2) -0.0133(17) -0.0072(15) -0.0010(14)
Cd1 0.01073(13) 0.01274(14) 0.01106(15) -0.00474(11) -0.00139(10) -0.00162(9)
N3 0.0109(14) 0.0164(16) 0.0092(15) -0.0056(13) 0.0027(11) -0.0016(11)
O1 0.0126(11) 0.0134(13) 0.0166(13) -0.0028(11) -0.0040(10) 0.0003(9)
N1 0.0087(13) 0.0129(15) 0.0149(16) -0.0077(13) -0.0034(11) 0.0022(11)
O2 0.0131(12) 0.0249(14) 0.0143(14) -0.0109(11) 0.0029(10) -0.0019(10)
C24 0.0170(18) 0.0143(19) 0.019(2) -0.0081(16) -0.0045(15) 0.0003(14)
N2 0.0116(14) 0.0127(15) 0.0144(16) -0.0058(13) -0.0028(12) -0.0007(11)
O5 0.077(2) 0.0234(16) 0.0159(15) -0.0071(13) 0.0116(14) -0.0240(15)
C9 0.0105(16) 0.0117(18) 0.0109(18) -0.0032(15) -0.0010(14) -0.0009(13)
C17 0.0041(15) 0.0137(18) 0.0142(19) -0.0067(15) -0.0030(13) -0.0004(13)
C4 0.0127(17) 0.023(2) 0.015(2) -0.0062(17) -0.0004(14) -0.0004(14)
C18 0.0059(15) 0.0169(19) 0.0120(18) -0.0062(15) -0.0001(13) -0.0003(13)
C10 0.0157(17) 0.0146(18) 0.0122(19) -0.0077(15) -0.0035(14) -0.0023(13)
C19 0.0103(16) 0.020(2) 0.0142(19) -0.0047(16) -0.0030(14) -0.0015(14)
C8 0.0138(17) 0.0072(17) 0.019(2) -0.0061(16) -0.0002(15) -0.0022(13)
C22 0.0215(19) 0.021(2) 0.013(2) -0.0009(17) 0.0001(15) -0.0088(15)
C13 0.0113(16) 0.0142(19) 0.017(2) -0.0041(16) -0.0038(14) 0.0002(14)
C5 0.0134(17) 0.0168(19) 0.019(2) -0.0092(16) -0.0025(15) 0.0000(14)
C21 0.0136(17) 0.030(2) 0.018(2) -0.0160(18) -0.0034(15) 0.0001(15)
C6 0.0140(17) 0.0151(19) 0.0127(19) -0.0088(16) -0.0021(14) 0.0038(14)
C3 0.0202(18) 0.028(2) 0.013(2) -0.0111(17) -0.0082(15) 0.0081(16)
C16 0.0075(16) 0.0186(19) 0.018(2) -0.0108(16) -0.0040(14) 0.0023(13)
C15 0.0129(17) 0.022(2) 0.023(2) -0.0163(18) -0.0073(15) 0.0051(14)
C1 0.0211(19) 0.0111(19) 0.021(2) -0.0034(16) -0.0070(16) 0.0058(14)
C23 0.0223(19) 0.0091(18) 0.021(2) -0.0016(16) -0.0063(16) -0.0041(14)
C2 0.029(2) 0.022(2) 0.028(2) -0.0206(19) -0.0106(17) 0.0113(17)
C14 0.0130(17) 0.0147(19) 0.032(2) -0.0122(18) -0.0132(16) 0.0061(14)
C7 0.0183(18) 0.019(2) 0.019(2) -0.0092(17) -0.0029(15) 0.0022(15)
O6 0.062(4) 0.037(4) 0.027(4) -0.014(3) -0.018(3) 0.009(3)
O6' 0.098(7) 0.038(5) 0.079(6) -0.032(5) 0.032(5) -0.007(4)

loop_
_atom_type_symbol
_atom_type_description
_atom_type_scat_dispersion_real
_atom_type_scat_dispersion_imag
_atom_type_scat_source
C C 0.0033 0.0016 'International Tables Vol C Tables 4.2.6.8 and 6.1.1.4'
H H 0.0000 0.0000 'International Tables Vol C Tables 4.2.6.8 and 6.1.1.4'
N N 0.0061 0.0033 'International Tables Vol C Tables 4.2.6.8 and 6.1.1.4'
O O 0.0106 0.0060 'International Tables Vol C Tables 4.2.6.8 and 6.1.1.4'
Cd Cd -0.8075 1.2024 'International Tables Vol C Tables 4.2.6.8 and 6.1.1.4'

loop_
_geom_angle_atom_site_label_1
_geom_angle_atom_site_label_2
_geom_angle_atom_site_label_3
_geom_angle
_geom_angle_site_symmetry_1
_geom_angle_site_symmetry_3
C21 C20 C19 120.6(3) . .
C21 C20 H20 119.7 . .
C19 C20 H20 119.7 . .
C12 O4 Cd1 101.2(2) . 2_676
O3 C12 O4 122.8(3) . .
O3 C12 C11 121.7(3) . .
O4 C12 C11 115.5(3) . .
C12 C11 C10 116.8(3) . .
C12 C11 H11A 108.1 . .
C10 C11 H11A 108.1 . .
C12 C11 H11B 108.1 . .
C10 C11 H11B 108.1 . .
H11A C11 H11B 107.3 . .
O4 Cd1 N1 140.21(8) 2_676 .
O4 Cd1 O1 96.78(8) 2_676 .
N1 Cd1 O1 87.98(9) . .
O4 Cd1 N2 91.44(9) 2_676 .
N1 Cd1 N2 72.32(9) . .
O1 Cd1 N2 157.11(8) . .
O4 Cd1 O2 122.22(8) 2_676 2_576
N1 Cd1 O2 91.43(8) . 2_576
O1 Cd1 O2 112.16(7) . 2_576
N2 Cd1 O2 80.62(8) . 2_576
O4 Cd1 O1 90.03(7) 2_676 2_576
N1 Cd1 O1 129.13(8) . 2_576
O1 Cd1 O1 75.77(8) . 2_576
N2 Cd1 O1 125.72(8) . 2_576
O2 Cd1 O1 53.93(7) 2_576 2_576
C7 N3 C9 121.3(3) . .
C7 N3 H3A 119.3 . .
C9 N3 H3A 119.3 . .
C8 O1 Cd1 133.1(2) . .
C8 O1 Cd1 89.10(18) . 2_576
Cd1 O1 Cd1 104.23(8) . 2_576
C13 N1 C17 118.7(3) . .
C13 N1 Cd1 124.9(2) . .
C17 N1 Cd1 116.3(2) . .
C8 O2 Cd1 94.17(19) . 2_576
N2 C24 C23 123.4(3) . .
N2 C24 H24 118.3 . .
C23 C24 H24 118.3 . .
C24 N2 C18 118.3(3) . .
C24 N2 Cd1 127.5(2) . .
C18 N2 Cd1 114.2(2) . .
N3 C9 C10 111.9(2) . .
N3 C9 C8 112.4(3) . .
C10 C9 C8 112.7(3) . .
N3 C9 H9 106.4 . .
C10 C9 H9 106.4 . .
C8 C9 H9 106.4 . .
N1 C17 C16 122.0(3) . .
N1 C17 C18 118.8(3) . .
C16 C17 C18 119.1(3) . .
C3 C4 C5 120.3(3) . .
C3 C4 H4 119.8 . .
C5 C4 H4 119.8 . .
N2 C18 C19 122.3(3) . .
N2 C18 C17 118.4(3) . .
C19 C18 C17 119.3(3) . .
C11 C10 C9 111.4(3) . .
C11 C10 H10A 109.3 . .
C9 C10 H10A 109.3 . .
C11 C10 H10B 109.3 . .
C9 C10 H10B 109.3 . .
H10A C10 H10B 108.0 . .
C22 C19 C18 118.0(3) . .
C22 C19 C20 122.2(3) . .
C18 C19 C20 119.8(3) . .
O2 C8 O1 122.6(3) . .
O2 C8 C9 116.5(3) . .
O1 C8 C9 120.9(3) . .
C23 C22 C19 119.5(3) . .
C23 C22 H22 120.2 . .
C19 C22 H22 120.2 . .
N1 C13 C14 123.1(3) . .
N1 C13 H13 118.4 . .
C14 C13 H13 118.4 . .
C4 C5 C6 120.0(3) . .
C4 C5 H5 120.0 . .
C6 C5 H5 120.0 . .
C20 C21 C16 121.6(3) . .
C20 C21 H21 119.2 . .
C16 C21 H21 119.2 . .
C1 C6 C5 119.1(3) . .
C1 C6 C7 117.2(3) . .
C5 C6 C7 123.7(3) . .
C4 C3 C2 120.4(3) . .
C4 C3 H3 119.8 . .
C2 C3 H3 119.8 . .
C15 C16 C17 117.2(3) . .
C15 C16 C21 123.3(3) . .
C17 C16 C21 119.5(3) . .
C14 C15 C16 120.4(3) . .
C14 C15 H15 119.8 . .
C16 C15 H15 119.8 . .
C2 C1 C6 120.8(3) . .
C2 C1 H1 119.6 . .
C6 C1 H1 119.6 . .
C22 C23 C24 118.4(3) . .
C22 C23 H23 120.8 . .
C24 C23 H23 120.8 . .
C1 C2 C3 119.5(3) . .
C1 C2 H2 120.3 . .
C3 C2 H2 120.3 . .
C15 C14 C13 118.5(3) . .
C15 C14 H14 120.7 . .
C13 C14 H14 120.7 . .
O5 C7 N3 122.0(3) . .
O5 C7 C6 120.5(3) . .
N3 C7 C6 117.5(3) . .
O6' O6 H6A 68.9 . .
O6' O6 H6B 52.6 . .
H6A O6 H6B 72.2 . .
O6' O6 H6D 36(6) . .
H6A O6 H6D 36.1 . .
H6B O6 H6D 67.4 . .
O6' O6 H6C 81(7) . .
H6A O6 H6C 104.5 . .
H6B O6 H6C 37.2 . .
H6D O6 H6C 104(9) . .
O6 O6' H6A 44.8 . .
O6 O6' H6B 55.6 . .
H6A O6' H6B 62.0 . .
O6 O6' H6D 75(10) . .
H6A O6' H6D 34.7 . .
H6B O6' H6D 92.0 . .
O6 O6' H6C 43(5) . .
H6A O6' H6C 69.1 . .
H6B O6' H6C 23.1 . .
H6D O6' H6C 103(10) . .

loop_
_geom_bond_atom_site_label_1
_geom_bond_atom_site_label_2
_geom_bond_distance
_geom_bond_site_symmetry_2
C20 C21 1.346(5) .
C20 C19 1.438(5) .
C20 H20 0.9300 .
O4 C12 1.285(4) .
O4 Cd1 2.238(2) 2_676
O3 C12 1.244(4) .
C12 C11 1.516(4) .
C11 C10 1.523(4) .
C11 H11A 0.9700 .
C11 H11B 0.9700 .
Cd1 O4 2.238(2) 2_676
Cd1 N1 2.293(3) .
Cd1 O1 2.367(2) .
Cd1 N2 2.367(3) .
Cd1 O2 2.381(2) 2_576
Cd1 O1 2.481(2) 2_576
N3 C7 1.339(4) .
N3 C9 1.451(4) .
N3 H3A 0.8600 .
O1 C8 1.268(4) .
O1 Cd1 2.481(2) 2_576
N1 C13 1.326(4) .
N1 C17 1.363(4) .
O2 C8 1.248(4) .
O2 Cd1 2.381(2) 2_576
C24 N2 1.328(4) .
C24 C23 1.399(4) .
C24 H24 0.9300 .
N2 C18 1.360(4) .
O5 C7 1.231(4) .
C9 C10 1.523(4) .
C9 C8 1.531(4) .
C9 H9 0.9800 .
C17 C16 1.413(4) .
C17 C18 1.448(4) .
C4 C3 1.375(5) .
C4 C5 1.384(4) .
C4 H4 0.9300 .
C18 C19 1.405(4) .
C10 H10A 0.9700 .
C10 H10B 0.9700 .
C19 C22 1.402(5) .
C22 C23 1.383(5) .
C22 H22 0.9300 .
C13 C14 1.404(5) .
C13 H13 0.9300 .
C5 C6 1.397(4) .
C5 H5 0.9300 .
C21 C16 1.426(4) .
C21 H21 0.9300 .
C6 C1 1.387(4) .
C6 C7 1.499(4) .
C3 C2 1.386(5) .
C3 H3 0.9300 .
C16 C15 1.411(5) .
C15 C14 1.365(5) .
C15 H15 0.9300 .
C1 C2 1.384(4) .
C1 H1 0.9300 .
C23 H23 0.9300 .
C2 H2 0.9300 .
C14 H14 0.9300 .
O6 O6' 1.106(11) .
O6 H6A 0.8500 .
O6 H6B 0.9604 .
O6 H6D 1.15(13) .
O6 H6C 0.92(10) .
O6' H6A 1.1263 .
O6' H6B 0.9254 .
O6' H6D 0.70(11) .
O6' H6C 1.33(11) .

loop_
_geom_hbond_atom_site_label_D
_geom_hbond_atom_site_label_H
_geom_hbond_atom_site_label_A
_geom_hbond_distance_DH
_geom_hbond_distance_HA
_geom_hbond_distance_DA
_geom_hbond_angle_DHA
_geom_hbond_site_symmetry_A
N3 H3A O3 0.86 2.18 2.928(4) 145.5 2_676
O6 H6A O4 0.85 2.08 2.828(7) 146.4 .
O6' H6D O4 0.70(11) 2.32(11) 3.013(7) 170(15) .

loop_
_geom_torsion_atom_site_label_1
_geom_torsion_atom_site_label_2
_geom_torsion_atom_site_label_3
_geom_torsion_atom_site_label_4
_geom_torsion
_geom_torsion_site_symmetry_1
_geom_torsion_site_symmetry_2
_geom_torsion_site_symmetry_3
_geom_torsion_site_symmetry_4
Cd1 O4 C12 O3 2.3(4) 2_676 . . .
Cd1 O4 C12 C11 -177.2(2) 2_676 . . .
O3 C12 C11 C10 9.2(5) . . . .
O4 C12 C11 C10 -171.3(3) . . . .
O4 Cd1 O1 C8 -14.1(3) 2_676 . . .
N1 Cd1 O1 C8 126.3(3) . . . .
N2 Cd1 O1 C8 96.2(3) . . . .
O2 Cd1 O1 C8 -143.0(3) 2_576 . . .
O1 Cd1 O1 C8 -102.4(3) 2_576 . . .
O4 Cd1 O1 Cd1 88.30(9) 2_676 . . 2_576
N1 Cd1 O1 Cd1 -131.33(9) . . . 2_576
N2 Cd1 O1 Cd1 -161.43(17) . . . 2_576
O2 Cd1 O1 Cd1 -40.60(10) 2_576 . . 2_576
O1 Cd1 O1 Cd1 0.0 2_576 . . 2_576
O4 Cd1 N1 C13 112.9(2) 2_676 . . .
O1 Cd1 N1 C13 14.7(2) . . . .
N2 Cd1 N1 C13 -177.1(3) . . . .
O2 Cd1 N1 C13 -97.4(2) 2_576 . . .
O1 Cd1 N1 C13 -55.0(3) 2_576 . . .
O4 Cd1 N1 C17 -68.8(2) 2_676 . . .
O1 Cd1 N1 C17 -167.0(2) . . . .
N2 Cd1 N1 C17 1.21(19) . . . .
O2 Cd1 N1 C17 80.9(2) 2_576 . . .
O1 Cd1 N1 C17 123.26(19) 2_576 . . .
C23 C24 N2 C18 0.7(4) . . . .
C23 C24 N2 Cd1 -176.9(2) . . . .
O4 Cd1 N2 C24 -39.7(3) 2_676 . . .
N1 Cd1 N2 C24 177.3(3) . . . .
O1 Cd1 N2 C24 -151.0(2) . . . .
O2 Cd1 N2 C24 82.7(2) 2_576 . . .
O1 Cd1 N2 C24 51.4(3) 2_576 . . .
O4 Cd1 N2 C18 142.6(2) 2_676 . . .
N1 Cd1 N2 C18 -0.43(19) . . . .
O1 Cd1 N2 C18 31.3(3) . . . .
O2 Cd1 N2 C18 -95.0(2) 2_576 . . .
O1 Cd1 N2 C18 -126.35(19) 2_576 . . .
C7 N3 C9 C10 132.2(3) . . . .
C7 N3 C9 C8 -99.8(3) . . . .
C13 N1 C17 C16 -1.2(4) . . . .
Cd1 N1 C17 C16 -179.6(2) . . . .
C13 N1 C17 C18 176.5(3) . . . .
Cd1 N1 C17 C18 -1.9(3) . . . .
C24 N2 C18 C19 0.6(4) . . . .
Cd1 N2 C18 C19 178.6(2) . . . .
C24 N2 C18 C17 -178.3(3) . . . .
Cd1 N2 C18 C17 -0.3(3) . . . .
N1 C17 C18 N2 1.5(4) . . . .
C16 C17 C18 N2 179.3(3) . . . .
N1 C17 C18 C19 -177.4(3) . . . .
C16 C17 C18 C19 0.4(4) . . . .
C12 C11 C10 C9 177.3(3) . . . .
N3 C9 C10 C11 -54.4(4) . . . .
C8 C9 C10 C11 177.8(3) . . . .
N2 C18 C19 C22 -1.7(5) . . . .
C17 C18 C19 C22 177.2(3) . . . .
N2 C18 C19 C20 179.4(3) . . . .
C17 C18 C19 C20 -1.7(4) . . . .
C21 C20 C19 C22 -177.5(3) . . . .
C21 C20 C19 C18 1.3(5) . . . .
Cd1 O2 C8 O1 5.2(3) 2_576 . . .
Cd1 O2 C8 C9 -172.8(2) 2_576 . . .
Cd1 O1 C8 O2 103.8(3) . . . .
Cd1 O1 C8 O2 -5.0(3) 2_576 . . .
Cd1 O1 C8 C9 -78.3(4) . . . .
Cd1 O1 C8 C9 172.9(3) 2_576 . . .
N3 C9 C8 O2 175.1(3) . . . .
C10 C9 C8 O2 -57.3(4) . . . .
N3 C9 C8 O1 -2.9(4) . . . .
C10 C9 C8 O1 124.7(3) . . . .
C18 C19 C22 C23 1.5(5) . . . .
C20 C19 C22 C23 -179.7(3) . . . .
C17 N1 C13 C14 0.0(4) . . . .
Cd1 N1 C13 C14 178.3(2) . . . .
C3 C4 C5 C6 0.6(5) . . . .
C19 C20 C21 C16 0.4(5) . . . .
C4 C5 C6 C1 -0.9(5) . . . .
C4 C5 C6 C7 -179.7(3) . . . .
C5 C4 C3 C2 -0.3(5) . . . .
N1 C17 C16 C15 1.0(4) . . . .
C18 C17 C16 C15 -176.7(3) . . . .
N1 C17 C16 C21 179.1(3) . . . .
C18 C17 C16 C21 1.3(4) . . . .
C20 C21 C16 C15 176.2(3) . . . .
C20 C21 C16 C17 -1.7(5) . . . .
C17 C16 C15 C14 0.4(4) . . . .
C21 C16 C15 C14 -177.5(3) . . . .
C5 C6 C1 C2 1.1(5) . . . .
C7 C6 C1 C2 179.9(3) . . . .
C19 C22 C23 C24 -0.3(5) . . . .
N2 C24 C23 C22 -0.9(5) . . . .
C6 C1 C2 C3 -0.8(5) . . . .
C4 C3 C2 C1 0.4(5) . . . .
C16 C15 C14 C13 -1.6(5) . . . .
N1 C13 C14 C15 1.4(5) . . . .
C9 N3 C7 O5 1.5(5) . . . .
C9 N3 C7 C6 -177.9(2) . . . .
C1 C6 C7 O5 11.3(5) . . . .
C5 C6 C7 O5 -169.9(3) . . . .
C1 C6 C7 N3 -169.2(3) . . . .
C5 C6 C7 N3 9.5(5) . . . .
